data_4000375
_journal_name_full 'Chemistry of Materials'
_journal_paper_doi 10.1021/cm030563k
_journal_year 2004
_chemical_formula_moiety 'C68 H156 B2 Mo2 N2 O26 P2 Si4'
_chemical_formula_sum 'C68 H156 B2 Mo2 N2 O26 P2 Si4'
_chemical_formula_weight 1805.75
_space_group_IT_number 2
_symmetry_cell_setting triclinic
_symmetry_space_group_name_Hall '-P 1'
_symmetry_space_group_name_H-M 'P -1'
_atom_sites_solution_hydrogens geom
_atom_sites_solution_primary direct
_atom_sites_solution_secondary difmap
_cell_angle_alpha 94.5390(10)
_cell_angle_beta 92.3670(10)
_cell_angle_gamma 93.16
_cell_formula_units_Z 2
_cell_length_a 13.3363(2)
_cell_length_b 14.41570(10)
_cell_length_c 24.82460(10)
_cell_measurement_reflns_used 8006
_cell_measurement_temperature 123(2)
_cell_measurement_theta_max 24.75
_cell_measurement_theta_min 1.75
_cell_volume 4745.37(8)
_diffrn_ambient_temperature 123(2)
_diffrn_measurement_device 'Bruker SMART CCD'
_diffrn_measurement_method \w-scans
_diffrn_radiation_monochromator graphite
_diffrn_radiation_source 'fine-focus sealed tube'
_diffrn_radiation_type MoK\a
_diffrn_radiation_wavelength 0.71073
_diffrn_reflns_av_R_equivalents 0.0528
_diffrn_reflns_av_sigmaI/netI 0.0855
_diffrn_reflns_limit_h_max 15
_diffrn_reflns_limit_h_min -15
_diffrn_reflns_limit_k_max 16
_diffrn_reflns_limit_k_min -16
_diffrn_reflns_limit_l_max 29
_diffrn_reflns_limit_l_min -24
_diffrn_reflns_number 30459
_diffrn_reflns_theta_max 24.70
_diffrn_reflns_theta_min 1.70
_diffrn_standards_decay_% ?
_diffrn_standards_interval_count ?
_diffrn_standards_interval_time ?
_diffrn_standards_number ?
_exptl_absorpt_coefficient_mu 0.415
_exptl_absorpt_correction_T_max 0.95624
_exptl_absorpt_correction_T_min 0.48813
_exptl_absorpt_correction_type empirical
_exptl_absorpt_process_details 'Blessing, 1995'
_exptl_crystal_colour purple
_exptl_crystal_density_diffrn 1.264
_exptl_crystal_density_meas ?
_exptl_crystal_density_method 'not measures'
_exptl_crystal_description irregular
_exptl_crystal_F_000 1932
_exptl_crystal_size_max 0.20
_exptl_crystal_size_mid 0.15
_exptl_crystal_size_min 0.13
_refine_ls_extinction_coef ?
_refine_ls_extinction_method none
_refine_ls_goodness_of_fit_all 0.903
_refine_ls_goodness_of_fit_obs 1.062
_refine_ls_hydrogen_treatment fixed
_refine_ls_matrix_type full
_refine_ls_number_parameters 955
_refine_ls_number_reflns 15270
_refine_ls_number_restraints 0
_refine_ls_restrained_S_all 0.903
_refine_ls_restrained_S_obs 1.062
_refine_ls_R_factor_all 0.0947
_refine_ls_R_factor_obs 0.0470
_refine_ls_shift/esd_max 0.001
_refine_ls_shift/esd_mean 0.000
_refine_ls_structure_factor_coef Fsqd
_refine_ls_weighting_details 'w=1/[\s^2^(Fo^2^)+(0.0632P)^2^+0.0000P] where P=(Fo^2^+2Fc^2^)/3'
_refine_ls_weighting_scheme calc
_refine_ls_wR_factor_all 0.1221
_refine_ls_wR_factor_obs 0.1067
_reflns_number_observed 8790
_reflns_number_total 15270
_reflns_observed_criterion >2sigma(I)
_cod_depositor_comments
;
The following automatic conversions were performed:

'_refine_ls_weighting_scheme' value 'calc
w=1/[\s^2^(Fo^2^)+(0.0632P)^2^+0.0000P] where P=(Fo^2^+2Fc^2^)/3' was
changed to 'calc'. New tag '_refine_ls_weighting_details' was
created. The value of the new tag was set to
'w=1/[\s^2^(Fo^2^)+(0.0632P)^2^+0.0000P] where P=(Fo^2^+2Fc^2^)/3'.

Automatic conversion script
Id: cif_fix_values 3143 2015-03-26 13:38:13Z robertas 
;
_cod_database_code 4000375

loop_
_symmetry_equiv_pos_as_xyz
'x, y, z'
'-x, -y, -z'

loop_
_atom_site_aniso_label
_atom_site_aniso_U_11
_atom_site_aniso_U_22
_atom_site_aniso_U_33
_atom_site_aniso_U_23
_atom_site_aniso_U_13
_atom_site_aniso_U_12
Mo1 0.0117(2) 0.0118(2) 0.0174(3) 0.0023(2) 0.0002(2) 0.0019(2)
Mo2 0.0119(2) 0.0118(2) 0.0173(3) 0.0018(2) 0.0004(2) 0.0021(2)
P1 0.0161(7) 0.0141(6) 0.0185(8) 0.0026(5) 0.0002(6) 0.0011(5)
P2 0.0166(7) 0.0139(6) 0.0180(8) 0.0034(5) 0.0006(6) 0.0017(5)
Si1 0.0172(7) 0.0153(6) 0.0168(8) 0.0022(6) -0.0012(6) -0.0004(5)
Si2 0.0146(7) 0.0204(7) 0.0201(8) 0.0036(6) 0.0010(6) 0.0053(5)
Si3 0.0147(7) 0.0169(6) 0.0205(8) 0.0025(6) 0.0007(6) 0.0046(5)
Si4 0.0187(8) 0.0168(7) 0.0186(8) 0.0020(6) -0.0006(6) -0.0001(6)
B1 0.020(3) 0.013(3) 0.018(3) 0.005(2) 0.002(3) -0.003(2)
B2 0.017(3) 0.014(3) 0.026(4) 0.013(3) 0.002(3) 0.000(2)
N1 0.010(2) 0.018(2) 0.023(2) 0.002(2) 0.003(2) 0.003(2)
N2 0.011(2) 0.018(2) 0.014(2) 0.004(2) 0.003(2) 0.004(2)
O1 0.016(2) 0.015(2) 0.021(2) 0.0018(14) 0.001(2) 0.0012(13)
O2 0.017(2) 0.014(2) 0.018(2) 0.0009(13) 0.0009(15) 0.0012(13)
O3 0.023(2) 0.017(2) 0.024(2) 0.0057(14) 0.006(2) 0.0029(14)
O4 0.024(2) 0.015(2) 0.030(2) -0.0004(14) -0.010(2) 0.0047(14)
O5 0.016(2) 0.0097(15) 0.024(2) 0.0021(13) -0.004(2) 0.0022(13)
O6 0.018(2) 0.013(2) 0.017(2) -0.0002(14) -0.002(2) 0.0020(13)
O7 0.020(2) 0.013(2) 0.025(2) 0.0051(14) -0.005(2) 0.0040(13)
O8 0.020(2) 0.018(2) 0.023(2) 0.0061(14) 0.006(2) 0.0015(14)
O9 0.019(2) 0.015(2) 0.017(2) 0.0006(14) -0.001(2) 0.0044(13)
O10 0.016(2) 0.018(2) 0.022(2) -0.0010(14) 0.001(2) 0.0008(14)
O11 0.014(2) 0.029(2) 0.028(2) 0.001(2) -0.001(2) 0.0067(14)
O12 0.024(2) 0.019(2) 0.033(2) 0.012(2) -0.004(2) 0.0000(14)
O13 0.033(2) 0.024(2) 0.018(2) -0.005(2) 0.006(2) -0.005(2)
O14 0.023(2) 0.013(2) 0.021(2) 0.0062(14) 0.003(2) 0.0026(13)
O15 0.024(2) 0.022(2) 0.020(2) 0.0078(14) 0.001(2) 0.0036(14)
O16 0.021(2) 0.017(2) 0.028(2) 0.0010(14) 0.008(2) 0.0044(14)
O17 0.019(2) 0.029(2) 0.021(2) 0.0042(15) -0.001(2) 0.0090(14)
O18 0.017(2) 0.017(2) 0.019(2) -0.0002(14) -0.002(2) 0.0038(14)
O19 0.015(2) 0.023(2) 0.028(2) -0.0019(15) 0.000(2) 0.0017(14)
O20 0.016(2) 0.021(2) 0.014(2) 0.0007(14) -0.001(2) 0.0011(14)
O21 0.015(2) 0.023(2) 0.023(2) 0.0033(14) -0.0024(15) 0.0037(14)
O22 0.021(2) 0.019(2) 0.020(2) 0.0052(14) 0.004(2) 0.0023(14)
O23 0.019(2) 0.013(2) 0.032(2) 0.0068(14) 0.004(2) 0.0052(13)
O24 0.022(2) 0.027(2) 0.023(2) -0.002(2) 0.002(2) -0.0029(15)
O25 0.016(2) 0.017(2) 0.023(2) 0.0063(14) 0.001(2) 0.0006(13)
O26 0.021(2) 0.023(2) 0.032(2) 0.013(2) -0.005(2) -0.0004(14)
C1 0.017(3) 0.019(2) 0.030(3) -0.001(2) -0.006(2) -0.001(2)
C2 0.018(3) 0.018(2) 0.024(3) 0.001(2) -0.001(2) 0.006(2)
C3 0.019(3) 0.023(3) 0.036(3) -0.005(2) -0.005(2) 0.000(2)
C4 0.017(3) 0.015(2) 0.025(3) -0.001(2) -0.004(2) 0.003(2)
C5 0.016(3) 0.025(3) 0.022(3) 0.005(2) 0.003(2) 0.004(2)
C6 0.025(3) 0.041(3) 0.036(4) 0.012(3) 0.005(3) -0.002(2)
C7 0.020(3) 0.037(3) 0.033(3) 0.011(3) 0.004(3) 0.005(2)
C8 0.027(3) 0.035(3) 0.028(3) 0.000(3) 0.003(3) 0.005(2)
C9 0.033(3) 0.019(3) 0.033(3) 0.012(2) 0.000(3) 0.010(2)
C10 0.119(6) 0.030(3) 0.073(5) 0.014(3) -0.053(5) 0.006(4)
C11 0.057(4) 0.025(3) 0.098(6) 0.026(3) -0.020(4) -0.004(3)
C12 0.085(5) 0.029(3) 0.061(5) 0.011(3) 0.023(4) 0.014(3)
C13 0.028(3) 0.012(2) 0.036(3) 0.008(2) -0.003(3) 0.003(2)
C14 0.029(3) 0.028(3) 0.049(4) 0.011(3) -0.003(3) 0.012(2)
C15 0.044(4) 0.015(3) 0.061(4) 0.004(3) -0.015(3) 0.003(2)
C16 0.036(3) 0.046(3) 0.044(4) 0.028(3) 0.005(3) 0.007(3)
C17 0.017(3) 0.029(3) 0.023(3) 0.009(2) 0.007(2) 0.003(2)
C18 0.018(3) 0.028(3) 0.025(3) 0.005(2) -0.005(2) 0.003(2)
C19 0.025(3) 0.030(3) 0.027(3) 0.000(2) 0.006(3) 0.005(2)
C20 0.022(3) 0.043(3) 0.030(3) 0.015(3) 0.003(3) -0.007(2)
C21 0.020(3) 0.024(3) 0.019(3) 0.007(2) -0.005(2) 0.004(2)
C22 0.040(3) 0.032(3) 0.026(3) 0.010(2) 0.002(3) 0.004(2)
C23 0.023(3) 0.030(3) 0.035(3) 0.005(2) -0.009(3) 0.002(2)
C24 0.036(3) 0.025(3) 0.030(3) 0.000(2) -0.009(3) 0.010(2)
C25 0.034(3) 0.017(2) 0.020(3) -0.002(2) 0.003(2) 0.000(2)
C26 0.038(3) 0.032(3) 0.036(4) -0.011(3) 0.014(3) -0.004(3)
C27 0.044(3) 0.032(3) 0.027(3) -0.004(2) -0.004(3) 0.003(3)
C28 0.051(4) 0.024(3) 0.040(4) 0.001(2) -0.006(3) 0.006(3)
C29 0.027(3) 0.013(2) 0.023(3) 0.005(2) 0.003(3) -0.002(2)
C30 0.033(3) 0.023(3) 0.039(4) 0.017(2) 0.009(3) 0.009(2)
C31 0.043(4) 0.024(3) 0.035(4) 0.002(2) 0.003(3) -0.009(3)
C32 0.030(3) 0.020(3) 0.033(3) 0.005(2) 0.008(3) 0.000(2)
C33 0.022(3) 0.024(3) 0.029(3) 0.008(2) 0.001(2) -0.001(2)
C34 0.038(3) 0.033(3) 0.045(4) 0.015(3) 0.016(3) 0.006(3)
C35 0.035(3) 0.046(3) 0.027(3) 0.013(3) 0.008(3) 0.004(3)
C36 0.031(3) 0.032(3) 0.031(3) 0.003(2) 0.008(3) 0.008(2)
C37 0.026(3) 0.015(2) 0.036(3) 0.003(2) -0.001(3) 0.005(2)
C38 0.044(4) 0.025(3) 0.048(4) 0.005(3) 0.006(3) 0.016(3)
C39 0.046(4) 0.028(3) 0.030(3) 0.000(2) 0.000(3) -0.002(3)
C40 0.034(3) 0.026(3) 0.032(3) 0.005(2) 0.005(3) 0.001(2)
C41 0.023(3) 0.030(3) 0.026(3) 0.006(2) -0.007(2) 0.008(2)
C42 0.065(5) 0.045(4) 0.208(10) -0.024(5) -0.095(6) 0.013(4)
C43 0.045(4) 0.185(9) 0.033(4) 0.005(5) -0.001(3) 0.069(5)
C44 0.037(4) 0.173(8) 0.080(6) 0.080(6) -0.019(4) -0.006(5)
C45 0.019(3) 0.026(3) 0.022(3) 0.002(2) -0.003(2) 0.003(2)
C46 0.020(3) 0.058(4) 0.032(3) 0.002(3) -0.007(3) 0.010(3)
C47 0.024(3) 0.028(3) 0.054(4) 0.002(3) -0.003(3) 0.001(2)
C48 0.020(3) 0.034(3) 0.039(3) 0.004(3) -0.005(3) 0.006(2)
C49 0.019(3) 0.029(3) 0.033(3) 0.016(2) 0.006(2) 0.006(2)
C50 0.037(3) 0.036(3) 0.044(4) 0.021(3) 0.009(3) 0.001(3)
C51 0.030(3) 0.037(3) 0.041(4) 0.015(3) 0.011(3) 0.011(3)
C52 0.041(4) 0.047(3) 0.031(4) 0.011(3) -0.001(3) 0.000(3)
C53 0.024(3) 0.018(2) 0.031(3) 0.013(2) 0.002(2) 0.000(2)
C54 0.047(4) 0.039(3) 0.052(4) 0.030(3) -0.014(3) -0.009(3)
C55 0.041(3) 0.022(3) 0.053(4) 0.009(3) 0.006(3) 0.000(2)
C56 0.025(3) 0.025(3) 0.044(4) 0.015(2) 0.005(3) 0.001(2)
C57 0.034(3) 0.027(3) 0.022(3) -0.001(2) 0.008(3) 0.004(2)
C58 0.028(3) 0.035(3) 0.029(3) -0.001(2) 0.008(3) -0.007(2)
C59 0.069(5) 0.057(4) 0.036(4) -0.024(3) 0.022(4) -0.030(3)
C60 0.066(4) 0.046(4) 0.058(4) 0.020(3) 0.023(4) 0.031(3)
C61 0.019(3) 0.018(2) 0.026(3) 0.009(2) 0.005(2) 0.004(2)
C62 0.034(3) 0.028(3) 0.044(4) 0.003(3) -0.001(3) -0.009(3)
C63 0.023(3) 0.025(3) 0.035(3) 0.012(2) 0.008(3) 0.002(2)
C64 0.030(3) 0.027(3) 0.035(3) 0.013(2) 0.012(3) 0.011(2)
C65 0.020(3) 0.031(3) 0.033(3) 0.014(2) -0.006(3) 0.002(2)
C66 0.041(4) 0.072(4) 0.032(4) 0.022(3) 0.001(3) 0.012(3)
C67 0.035(3) 0.030(3) 0.070(5) 0.022(3) -0.023(3) -0.003(2)
C68 0.023(3) 0.029(3) 0.036(3) 0.005(2) -0.006(3) -0.003(2)

loop_
_atom_site_label
_atom_site_type_symbol
_atom_site_fract_x
_atom_site_fract_y
_atom_site_fract_z
_atom_site_U_iso_or_equiv
_atom_site_thermal_displace_type
_atom_site_occupancy
_atom_site_calc_flag
_atom_site_refinement_flags
_atom_site_disorder_group
Mo1 Mo 0.28285(3) 0.56317(2) 0.27700(2) 0.01356(12) Uani 1 d . .
Mo2 Mo 0.21264(3) 0.44604(3) 0.22006(2) 0.01361(12) Uani 1 d . .
P1 P 0.29109(9) 0.61419(8) 0.15723(5) 0.0162(3) Uani 1 d . .
P2 P 0.20920(9) 0.39230(8) 0.33884(5) 0.0160(3) Uani 1 d . .
Si1 Si 0.28901(10) 0.76584(8) 0.41705(5) 0.0165(3) Uani 1 d . .
Si2 Si -0.07264(10) 0.76490(9) 0.31705(6) 0.0181(3) Uani 1 d . .
Si3 Si 0.57879(10) 0.25740(8) 0.18045(5) 0.0172(3) Uani 1 d . .
Si4 Si 0.21692(10) 0.23131(8) 0.08394(5) 0.0181(3) Uani 1 d . .
B1 B 0.1384(4) 0.7144(3) 0.3383(2) 0.0172(13) Uani 1 d . .
B2 B 0.3642(4) 0.2958(3) 0.1618(2) 0.0185(13) Uani 1 d . .
N1 N 0.4159(3) 0.5211(2) 0.2877(2) 0.0167(9) Uani 1 d . .
N2 N 0.0781(3) 0.4859(2) 0.20972(14) 0.0139(9) Uani 1 d . .
O1 O 0.3193(2) 0.6483(2) 0.21590(12) 0.0173(7) Uani 1 d . .
O2 O 0.2546(2) 0.5124(2) 0.15099(12) 0.0163(7) Uani 1 d . .
O3 O 0.3808(2) 0.6333(2) 0.11984(13) 0.0210(8) Uani 1 d . .
O4 O 0.2072(2) 0.6727(2) 0.13327(13) 0.0231(8) Uani 1 d . .
O5 O 0.2385(2) 0.4955(2) 0.34521(12) 0.0165(7) Uani 1 d . .
O6 O 0.1791(2) 0.3587(2) 0.28037(12) 0.0164(7) Uani 1 d . .
O7 O 0.3007(2) 0.3396(2) 0.35996(13) 0.0193(7) Uani 1 d . .
O8 O 0.1244(2) 0.3656(2) 0.37758(12) 0.0201(8) Uani 1 d . .
O9 O 0.1884(2) 0.6591(2) 0.30543(12) 0.0167(7) Uani 1 d . .
O10 O 0.1779(2) 0.7585(2) 0.38750(13) 0.0188(8) Uani 1 d . .
O11 O 0.0408(2) 0.7363(2) 0.32517(13) 0.0237(8) Uani 1 d . .
O12 O 0.3013(2) 0.6678(2) 0.44304(13) 0.0248(8) Uani 1 d . .
O13 O 0.3001(2) 0.8558(2) 0.46073(13) 0.0258(8) Uani 1 d . .
O14 O 0.3771(2) 0.7821(2) 0.37487(12) 0.0188(8) Uani 1 d . .
O15 O -0.1498(2) 0.6992(2) 0.34814(13) 0.0217(8) Uani 1 d . .
O16 O -0.0879(2) 0.8717(2) 0.33909(13) 0.0219(8) Uani 1 d . .
O17 O -0.0998(2) 0.7475(2) 0.25269(13) 0.0225(8) Uani 1 d . .
O18 O 0.3095(2) 0.3521(2) 0.19266(12) 0.0176(7) Uani 1 d . .
O19 O 0.4648(2) 0.2865(2) 0.17504(13) 0.0224(8) Uani 1 d . .
O20 O 0.3264(2) 0.2433(2) 0.11581(12) 0.0171(7) Uani 1 d . .
O21 O 0.6172(2) 0.2913(2) 0.24205(13) 0.0204(7) Uani 1 d . .
O22 O 0.6502(2) 0.3110(2) 0.14008(13) 0.0197(8) Uani 1 d . .
O23 O 0.5885(2) 0.1459(2) 0.16655(13) 0.0212(8) Uani 1 d . .
O24 O 0.2131(2) 0.1397(2) 0.04147(13) 0.0243(8) Uani 1 d . .
O25 O 0.1244(2) 0.2164(2) 0.12338(12) 0.0186(8) Uani 1 d . .
O26 O 0.2029(2) 0.3275(2) 0.05591(13) 0.0253(8) Uani 1 d . .
C1 C 0.4865(3) 0.5948(3) 0.3150(2) 0.0226(12) Uani 1 d . .
H1A H 0.4536(3) 0.6540(3) 0.3182(2) 0.034 Uiso 1 calc R .
H1B H 0.5463(3) 0.6017(3) 0.2936(2) 0.034 Uiso 1 calc R .
H1C H 0.5064(3) 0.5775(3) 0.3511(2) 0.034 Uiso 1 calc R .
C2 C 0.4644(3) 0.4331(3) 0.2829(2) 0.0198(11) Uani 1 d . .
H2A H 0.4174(3) 0.3846(3) 0.2649(2) 0.030 Uiso 1 calc R .
H2B H 0.4842(3) 0.4156(3) 0.3190(2) 0.030 Uiso 1 calc R .
H2C H 0.5241(3) 0.4398(3) 0.2615(2) 0.030 Uiso 1 calc R .
C3 C 0.0162(3) 0.4164(3) 0.1747(2) 0.0267(12) Uani 1 d . .
H3A H 0.0532(3) 0.3600(3) 0.1683(2) 0.040 Uiso 1 calc R .
H3B H 0.0004(3) 0.4418(3) 0.1401(2) 0.040 Uiso 1 calc R .
H3C H -0.0463(3) 0.4010(3) 0.1923(2) 0.040 Uiso 1 calc R .
C4 C 0.0242(3) 0.5704(3) 0.2196(2) 0.0191(11) Uani 1 d . .
H4A H 0.0662(3) 0.6163(3) 0.2430(2) 0.029 Uiso 1 calc R .
H4B H -0.0383(3) 0.5555(3) 0.2373(2) 0.029 Uiso 1 calc R .
H4C H 0.0084(3) 0.5963(3) 0.1851(2) 0.029 Uiso 1 calc R .
C5 C 0.4645(3) 0.5721(3) 0.1080(2) 0.0206(12) Uani 1 d . .
C6 C 0.5411(4) 0.6376(3) 0.0839(2) 0.0334(14) Uani 1 d . .
H6A H 0.5120(4) 0.6592(3) 0.0506(2) 0.050 Uiso 1 calc R .
H6B H 0.6016(4) 0.6044(3) 0.0758(2) 0.050 Uiso 1 calc R .
H6C H 0.5589(4) 0.6913(3) 0.1099(2) 0.050 Uiso 1 calc R .
C7 C 0.5061(3) 0.5371(3) 0.1595(2) 0.0292(13) Uani 1 d . .
H7A H 0.5306(3) 0.5902(3) 0.1846(2) 0.044 Uiso 1 calc R .
H7B H 0.5618(3) 0.4974(3) 0.1512(2) 0.044 Uiso 1 calc R .
H7C H 0.4531(3) 0.5009(3) 0.1761(2) 0.044 Uiso 1 calc R .
C8 C 0.4254(4) 0.4937(3) 0.0673(2) 0.0299(13) Uani 1 d . .
H8A H 0.3992(4) 0.5197(3) 0.0347(2) 0.045 Uiso 1 calc R .
H8B H 0.3715(4) 0.4570(3) 0.0829(2) 0.045 Uiso 1 calc R .
H8C H 0.4801(4) 0.4535(3) 0.0581(2) 0.045 Uiso 1 calc R .
C9 C 0.2029(4) 0.7764(3) 0.1384(2) 0.0271(13) Uani 1 d . .
C10 C 0.1409(5) 0.7975(4) 0.0906(3) 0.075(2) Uani 1 d . .
H10A H 0.0750(5) 0.7639(4) 0.0906(3) 0.112 Uiso 1 calc R .
H10B H 0.1744(5) 0.7779(4) 0.0576(3) 0.112 Uiso 1 calc R .
H10C H 0.1321(5) 0.8647(4) 0.0920(3) 0.112 Uiso 1 calc R .
C11 C 0.3049(4) 0.8256(4) 0.1409(3) 0.060(2) Uani 1 d . .
H11A H 0.3432(4) 0.8097(4) 0.1730(3) 0.090 Uiso 1 calc R .
H11B H 0.2980(4) 0.8931(4) 0.1428(3) 0.090 Uiso 1 calc R .
H11C H 0.3403(4) 0.8064(4) 0.1084(3) 0.090 Uiso 1 calc R .
C12 C 0.1519(5) 0.7988(4) 0.1904(2) 0.057(2) Uani 1 d . .
H12A H 0.1953(5) 0.7838(4) 0.2210(2) 0.086 Uiso 1 calc R .
H12B H 0.0879(5) 0.7618(4) 0.1900(2) 0.086 Uiso 1 calc R .
H12C H 0.1392(5) 0.8652(4) 0.1941(2) 0.086 Uiso 1 calc R .
C13 C 0.3068(4) 0.2382(3) 0.3667(2) 0.0252(12) Uani 1 d . .
C14 C 0.4175(4) 0.2235(3) 0.3633(2) 0.0348(13) Uani 1 d . .
H14A H 0.4549(4) 0.2622(3) 0.3925(2) 0.052 Uiso 1 calc R .
H14B H 0.4403(4) 0.2411(3) 0.3283(2) 0.052 Uiso 1 calc R .
H14C H 0.4292(4) 0.1577(3) 0.3670(2) 0.052 Uiso 1 calc R .
C15 C 0.2462(4) 0.1807(3) 0.3230(2) 0.0403(15) Uani 1 d . .
H15A H 0.1749(4) 0.1919(3) 0.3264(2) 0.060 Uiso 1 calc R .
H15B H 0.2564(4) 0.1146(3) 0.3263(2) 0.060 Uiso 1 calc R .
H15C H 0.2676(4) 0.1979(3) 0.2876(2) 0.060 Uiso 1 calc R .
C16 C 0.2702(4) 0.2223(4) 0.4225(2) 0.0407(15) Uani 1 d . .
H16A H 0.3120(4) 0.2613(4) 0.4499(2) 0.061 Uiso 1 calc R .
H16B H 0.2751(4) 0.1565(4) 0.4292(2) 0.061 Uiso 1 calc R .
H16C H 0.2001(4) 0.2388(4) 0.4246(2) 0.061 Uiso 1 calc R .
C17 C 0.0392(3) 0.4242(3) 0.3923(2) 0.0223(12) Uani 1 d . .
C18 C -0.0037(3) 0.4647(3) 0.3424(2) 0.0238(12) Uani 1 d . .
H18A H -0.0282(3) 0.4140(3) 0.3157(2) 0.036 Uiso 1 calc R .
H18B H 0.0488(3) 0.5032(3) 0.3268(2) 0.036 Uiso 1 calc R .
H18C H -0.0595(3) 0.5032(3) 0.3524(2) 0.036 Uiso 1 calc R .
C19 C 0.0789(3) 0.4983(3) 0.4357(2) 0.0273(13) Uani 1 d . .
H19A H 0.1057(3) 0.4685(3) 0.4669(2) 0.041 Uiso 1 calc R .
H19B H 0.0242(3) 0.5372(3) 0.4468(2) 0.041 Uiso 1 calc R .
H19C H 0.1325(3) 0.5373(3) 0.4213(2) 0.041 Uiso 1 calc R .
C20 C -0.0354(3) 0.3550(3) 0.4152(2) 0.0312(13) Uani 1 d . .
H20A H -0.0601(3) 0.3077(3) 0.3865(2) 0.047 Uiso 1 calc R .
H20B H -0.0921(3) 0.3883(3) 0.4294(2) 0.047 Uiso 1 calc R .
H20C H -0.0019(3) 0.3248(3) 0.4444(2) 0.047 Uiso 1 calc R .
C21 C 0.3780(3) 0.6259(3) 0.4738(2) 0.0206(11) Uani 1 d . .
C22 C 0.3416(4) 0.6174(3) 0.5310(2) 0.0321(13) Uani 1 d . .
H22A H 0.3346(4) 0.6798(3) 0.5487(2) 0.048 Uiso 1 calc R .
H22B H 0.3905(4) 0.5849(3) 0.5520(2) 0.048 Uiso 1 calc R .
H22C H 0.2764(4) 0.5822(3) 0.5290(2) 0.048 Uiso 1 calc R .
C23 C 0.4779(3) 0.6837(3) 0.4754(2) 0.0295(13) Uani 1 d . .
H23A H 0.4694(3) 0.7459(3) 0.4930(2) 0.044 Uiso 1 calc R .
H23B H 0.4992(3) 0.6893(3) 0.4385(2) 0.044 Uiso 1 calc R .
H23C H 0.5290(3) 0.6529(3) 0.4959(2) 0.044 Uiso 1 calc R .
C24 C 0.3885(4) 0.5291(3) 0.4468(2) 0.0304(13) Uani 1 d . .
H24A H 0.3238(4) 0.4932(3) 0.4462(2) 0.046 Uiso 1 calc R .
H24B H 0.4392(4) 0.4975(3) 0.4671(2) 0.046 Uiso 1 calc R .
H24C H 0.4094(4) 0.5339(3) 0.4097(2) 0.046 Uiso 1 calc R .
C25 C 0.2526(4) 0.8904(3) 0.5085(2) 0.0238(12) Uani 1 d . .
C26 C 0.1571(4) 0.8316(3) 0.5167(2) 0.0361(14) Uani 1 d . .
H26A H 0.1104(4) 0.8334(3) 0.4853(2) 0.054 Uiso 1 calc R .
H26B H 0.1256(4) 0.8563(3) 0.5493(2) 0.054 Uiso 1 calc R .
H26C H 0.1737(4) 0.7670(3) 0.5206(2) 0.054 Uiso 1 calc R .
C27 C 0.3291(4) 0.8910(3) 0.5558(2) 0.0347(13) Uani 1 d . .
H27A H 0.3891(4) 0.9298(3) 0.5486(2) 0.052 Uiso 1 calc R .
H27B H 0.3479(4) 0.8272(3) 0.5602(2) 0.052 Uiso 1 calc R .
H27C H 0.2997(4) 0.9165(3) 0.5889(2) 0.052 Uiso 1 calc R .
C28 C 0.2279(4) 0.9911(3) 0.4999(2) 0.0384(14) Uani 1 d . .
H28A H 0.2902(4) 1.0281(3) 0.4948(2) 0.058 Uiso 1 calc R .
H28B H 0.1953(4) 1.0180(3) 0.5317(2) 0.058 Uiso 1 calc R .
H28C H 0.1827(4) 0.9916(3) 0.4679(2) 0.058 Uiso 1 calc R .
C29 C 0.4071(4) 0.8654(3) 0.3486(2) 0.0211(12) Uani 1 d . .
C30 C 0.3154(4) 0.9163(3) 0.3323(2) 0.0305(13) Uani 1 d . .
H30A H 0.2710(4) 0.8749(3) 0.3075(2) 0.046 Uiso 1 calc R .
H30B H 0.3368(4) 0.9717(3) 0.3144(2) 0.046 Uiso 1 calc R .
H30C H 0.2793(4) 0.9351(3) 0.3646(2) 0.046 Uiso 1 calc R .
C31 C 0.4788(4) 0.9263(3) 0.3873(2) 0.0346(14) Uani 1 d . .
H31A H 0.5368(4) 0.8912(3) 0.3969(2) 0.052 Uiso 1 calc R .
H31B H 0.4442(4) 0.9452(3) 0.4201(2) 0.052 Uiso 1 calc R .
H31C H 0.5016(4) 0.9819(3) 0.3698(2) 0.052 Uiso 1 calc R .
C32 C 0.4606(4) 0.8310(3) 0.2984(2) 0.0271(13) Uani 1 d . .
H32A H 0.5197(4) 0.7982(3) 0.3093(2) 0.041 Uiso 1 calc R .
H32B H 0.4818(4) 0.8843(3) 0.2786(2) 0.041 Uiso 1 calc R .
H32C H 0.4146(4) 0.7883(3) 0.2752(2) 0.041 Uiso 1 calc R .
C33 C -0.1848(4) 0.7083(3) 0.4025(2) 0.0248(12) Uani 1 d . .
C34 C -0.2256(4) 0.6099(3) 0.4135(2) 0.0373(14) Uani 1 d . .
H34A H -0.2802(4) 0.5890(3) 0.3869(2) 0.056 Uiso 1 calc R .
H34B H -0.2512(4) 0.6113(3) 0.4500(2) 0.056 Uiso 1 calc R .
H34C H -0.1715(4) 0.5667(3) 0.4106(2) 0.056 Uiso 1 calc R .
C35 C -0.0998(4) 0.7423(4) 0.4433(2) 0.0352(14) Uani 1 d . .
H35A H -0.0458(4) 0.6989(4) 0.4411(2) 0.053 Uiso 1 calc R .
H35B H -0.1253(4) 0.7457(4) 0.4799(2) 0.053 Uiso 1 calc R .
H35C H -0.0737(4) 0.8043(4) 0.4353(2) 0.053 Uiso 1 calc R .
C36 C -0.2704(4) 0.7746(3) 0.4049(2) 0.0309(13) Uani 1 d . .
H36A H -0.3242(4) 0.7515(3) 0.3784(2) 0.046 Uiso 1 calc R .
H36B H -0.2451(4) 0.8368(3) 0.3967(2) 0.046 Uiso 1 calc R .
H36C H -0.2967(4) 0.7781(3) 0.4413(2) 0.046 Uiso 1 calc R .
C37 C -0.0289(4) 0.9578(3) 0.3358(2) 0.0255(12) Uani 1 d . .
C38 C -0.1044(4) 1.0336(3) 0.3303(2) 0.0382(14) Uani 1 d . .
H38A H -0.1468(4) 1.0361(3) 0.3617(2) 0.057 Uiso 1 calc R .
H38B H -0.1467(4) 1.0188(3) 0.2972(2) 0.057 Uiso 1 calc R .
H38C H -0.0679(4) 1.0941(3) 0.3286(2) 0.057 Uiso 1 calc R .
C39 C 0.0340(4) 0.9776(3) 0.3881(2) 0.0351(13) Uani 1 d . .
H39A H -0.0101(4) 0.9803(3) 0.4187(2) 0.053 Uiso 1 calc R .
H39B H 0.0724(4) 1.0374(3) 0.3875(2) 0.053 Uiso 1 calc R .
H39C H 0.0805(4) 0.9279(3) 0.3918(2) 0.053 Uiso 1 calc R .
C40 C 0.0370(4) 0.9532(3) 0.2876(2) 0.0305(13) Uani 1 d . .
H40A H -0.0052(4) 0.9404(3) 0.2543(2) 0.046 Uiso 1 calc R .
H40B H 0.0834(4) 0.9033(3) 0.2908(2) 0.046 Uiso 1 calc R .
H40C H 0.0754(4) 1.0129(3) 0.2865(2) 0.046 Uiso 1 calc R .
C41 C -0.1911(4) 0.7549(3) 0.2204(2) 0.0262(12) Uani 1 d . .
C42 C -0.2224(5) 0.6599(4) 0.1960(4) 0.110(4) Uani 1 d . .
H42A H -0.1675(5) 0.6347(4) 0.1754(4) 0.165 Uiso 1 calc R .
H42B H -0.2818(5) 0.6629(4) 0.1717(4) 0.165 Uiso 1 calc R .
H42C H -0.2387(5) 0.6194(4) 0.2247(4) 0.165 Uiso 1 calc R .
C43 C -0.2734(5) 0.7947(6) 0.2519(3) 0.086(3) Uani 1 d . .
H43A H -0.2516(5) 0.8574(6) 0.2677(3) 0.129 Uiso 1 calc R .
H43B H -0.2899(5) 0.7548(6) 0.2808(3) 0.129 Uiso 1 calc R .
H43C H -0.3330(5) 0.7982(6) 0.2278(3) 0.129 Uiso 1 calc R .
C44 C -0.1643(5) 0.8179(6) 0.1763(3) 0.094(3) Uani 1 d . .
H44A H -0.1437(5) 0.8805(6) 0.1928(3) 0.141 Uiso 1 calc R .
H44B H -0.2229(5) 0.8213(6) 0.1516(3) 0.141 Uiso 1 calc R .
H44C H -0.1089(5) 0.7926(6) 0.1562(3) 0.141 Uiso 1 calc R .
C45 C 0.7151(3) 0.3239(3) 0.2670(2) 0.0225(11) Uani 1 d . .
C46 C 0.7031(4) 0.3222(4) 0.3271(2) 0.0368(14) Uani 1 d . .
H46A H 0.6869(4) 0.2581(4) 0.3357(2) 0.055 Uiso 1 calc R .
H46B H 0.6486(4) 0.3615(4) 0.3380(2) 0.055 Uiso 1 calc R .
H46C H 0.7659(4) 0.3459(4) 0.3465(2) 0.055 Uiso 1 calc R .
C47 C 0.7403(4) 0.4224(3) 0.2524(2) 0.0357(14) Uani 1 d . .
H47A H 0.7478(4) 0.4221(3) 0.2133(2) 0.054 Uiso 1 calc R .
H47B H 0.8033(4) 0.4466(3) 0.2715(2) 0.054 Uiso 1 calc R .
H47C H 0.6860(4) 0.4623(3) 0.2630(2) 0.054 Uiso 1 calc R .
C48 C 0.7960(3) 0.2590(3) 0.2478(2) 0.0307(13) Uani 1 d . .
H48A H 0.8025(3) 0.2612(3) 0.2088(2) 0.046 Uiso 1 calc R .
H48B H 0.7769(3) 0.1950(3) 0.2558(2) 0.046 Uiso 1 calc R .
H48C H 0.8605(3) 0.2791(3) 0.2667(2) 0.046 Uiso 1 calc R .
C49 C 0.6821(4) 0.2885(3) 0.0864(2) 0.0259(13) Uani 1 d . .
C50 C 0.7200(4) 0.3819(3) 0.0661(2) 0.0376(15) Uani 1 d . .
H50A H 0.7759(4) 0.4096(3) 0.0900(2) 0.056 Uiso 1 calc R .
H50B H 0.6652(4) 0.4245(3) 0.0661(2) 0.056 Uiso 1 calc R .
H50C H 0.7429(4) 0.3710(3) 0.0293(2) 0.056 Uiso 1 calc R .
C51 C 0.7688(4) 0.2237(3) 0.0890(2) 0.0346(14) Uani 1 d . .
H51A H 0.8241(4) 0.2542(3) 0.1124(2) 0.052 Uiso 1 calc R .
H51B H 0.7925(4) 0.2098(3) 0.0526(2) 0.052 Uiso 1 calc R .
H51C H 0.7456(4) 0.1656(3) 0.1038(2) 0.052 Uiso 1 calc R .
C52 C 0.5953(4) 0.2433(4) 0.0505(2) 0.0396(15) Uani 1 d . .
H52A H 0.5406(4) 0.2859(4) 0.0493(2) 0.059 Uiso 1 calc R .
H52B H 0.5711(4) 0.1853(4) 0.0650(2) 0.059 Uiso 1 calc R .
H52C H 0.6180(4) 0.2294(4) 0.0138(2) 0.059 Uiso 1 calc R .
C53 C 0.5519(4) 0.0655(3) 0.1928(2) 0.0241(12) Uani 1 d . .
C54 C 0.6182(4) 0.0578(4) 0.2439(2) 0.046(2) Uani 1 d . .
H54A H 0.6108(4) 0.1121(4) 0.2694(2) 0.069 Uiso 1 calc R .
H54B H 0.6886(4) 0.0553(4) 0.2343(2) 0.069 Uiso 1 calc R .
H54C H 0.5976(4) 0.0009(4) 0.2607(2) 0.069 Uiso 1 calc R .
C55 C 0.5617(4) -0.0172(3) 0.1529(2) 0.0381(14) Uani 1 d . .
H55A H 0.6324(4) -0.0218(3) 0.1443(2) 0.057 Uiso 1 calc R .
H55B H 0.5215(4) -0.0096(3) 0.1198(2) 0.057 Uiso 1 calc R .
H55C H 0.5376(4) -0.0741(3) 0.1686(2) 0.057 Uiso 1 calc R .
C56 C 0.4433(3) 0.0745(3) 0.2070(2) 0.0308(13) Uani 1 d . .
H56A H 0.4385(3) 0.1287(3) 0.2330(2) 0.046 Uiso 1 calc R .
H56B H 0.4186(3) 0.0181(3) 0.2230(2) 0.046 Uiso 1 calc R .
H56C H 0.4024(3) 0.0826(3) 0.1741(2) 0.046 Uiso 1 calc R .
C57 C 0.2842(4) 0.0958(3) 0.0066(2) 0.0276(12) Uani 1 d . .
C58 C 0.3495(4) 0.1693(3) -0.0194(2) 0.0312(13) Uani 1 d . .
H58A H 0.3894(4) 0.2079(3) 0.0089(2) 0.047 Uiso 1 calc R .
H58B H 0.3062(4) 0.2088(3) -0.0394(2) 0.047 Uiso 1 calc R .
H58C H 0.3945(4) 0.1382(3) -0.0443(2) 0.047 Uiso 1 calc R .
C59 C 0.2218(5) 0.0351(4) -0.0350(2) 0.056(2) Uani 1 d . .
H59A H 0.1800(5) 0.0739(4) -0.0563(2) 0.085 Uiso 1 calc R .
H59B H 0.1787(5) -0.0090(4) -0.0171(2) 0.085 Uiso 1 calc R .
H59C H 0.2659(5) 0.0007(4) -0.0590(2) 0.085 Uiso 1 calc R .
C60 C 0.3515(4) 0.0392(4) 0.0413(2) 0.054(2) Uani 1 d . .
H60A H 0.3910(4) 0.0815(4) 0.0680(2) 0.081 Uiso 1 calc R .
H60B H 0.3969(4) 0.0049(4) 0.0182(2) 0.081 Uiso 1 calc R .
H60C H 0.3096(4) -0.0048(4) 0.0600(2) 0.081 Uiso 1 calc R .
C61 C 0.0876(3) 0.1344(3) 0.1486(2) 0.0206(12) Uani 1 d . .
C62 C 0.0212(4) 0.0729(3) 0.1080(2) 0.0359(14) Uani 1 d . .
H62A H -0.0346(4) 0.1081(3) 0.0951(2) 0.054 Uiso 1 calc R .
H62B H -0.0055(4) 0.0184(3) 0.1251(2) 0.054 Uiso 1 calc R .
H62C H 0.0607(4) 0.0523(3) 0.0773(2) 0.054 Uiso 1 calc R .
C63 C 0.0260(3) 0.1715(3) 0.1956(2) 0.0268(12) Uani 1 d . .
H63A H 0.0698(3) 0.2112(3) 0.2216(2) 0.040 Uiso 1 calc R .
H63B H -0.0035(3) 0.1190(3) 0.2136(2) 0.040 Uiso 1 calc R .
H63C H -0.0278(3) 0.2080(3) 0.1817(2) 0.040 Uiso 1 calc R .
C64 C 0.1760(4) 0.0834(3) 0.1701(2) 0.0295(13) Uani 1 d . .
H64A H 0.2170(4) 0.1254(3) 0.1963(2) 0.044 Uiso 1 calc R .
H64B H 0.2170(4) 0.0629(3) 0.1401(2) 0.044 Uiso 1 calc R .
H64C H 0.1508(4) 0.0290(3) 0.1879(2) 0.044 Uiso 1 calc R .
C65 C 0.1271(4) 0.3606(3) 0.0201(2) 0.0277(13) Uani 1 d . .
C66 C 0.1558(4) 0.3400(4) -0.0373(2) 0.047(2) Uani 1 d . .
H66A H 0.2226(4) 0.3691(4) -0.0421(2) 0.070 Uiso 1 calc R .
H66B H 0.1066(4) 0.3649(4) -0.0619(2) 0.070 Uiso 1 calc R .
H66D H 0.1569(4) 0.2724(4) -0.0454(2) 0.070 Uiso 1 calc R .
C67 C 0.1292(4) 0.4659(3) 0.0342(2) 0.045(2) Uani 1 d . .
H67A H 0.1103(4) 0.4784(3) 0.0717(2) 0.067 Uiso 1 calc R .
H67D H 0.0815(4) 0.4936(3) 0.0099(2) 0.067 Uiso 1 calc R .
H67B H 0.1971(4) 0.4933(3) 0.0300(2) 0.067 Uiso 1 calc R .
C68 C 0.0232(3) 0.3156(3) 0.0281(2) 0.0296(13) Uani 1 d . .
H68D H 0.0051(3) 0.3295(3) 0.0657(2) 0.044 Uiso 1 calc R .
H68A H 0.0240(3) 0.2480(3) 0.0203(2) 0.044 Uiso 1 calc R .
H68B H -0.0263(3) 0.3405(3) 0.0037(2) 0.044 Uiso 1 calc R .
